data_2235191
loop_
_publ_author_name
'Song, Guo-Qiang'
'Yu, Pei-Pei'
'Huang, Xian-Feng'

_publ_section_title
;
 Ethyl
 (2<i>E</i>,4<i>Z</i>)-5-diethylamino-2-(phenylsulfonyl)penta-2,4-dienoate
;
_journal_coeditor_code PK2405
_journal_issue 6
_journal_name_full 'Acta Crystallographica Section E'
_journal_page_first o1919
_journal_paper_doi 10.1107/S1600536812023483
_journal_volume 68
_journal_year 2012
_chemical_formula_iupac 'C17 H23 N O4 S'
_chemical_formula_moiety 'C17 H23 N O4 S'
_chemical_formula_sum 'C17 H23 N O4 S'
_chemical_formula_weight 337.42
_chemical_name_systematic
;
Ethyl (2<i>E</i>,4<i>Z</i>)-5-diethylamino-2-(phenylsulfonyl)penta-2,4-dienoate
;
_space_group_IT_number 14
_symmetry_cell_setting monoclinic
_symmetry_space_group_name_Hall '-P 2yn'
_symmetry_space_group_name_H-M 'P 1 21/n 1'
_atom_sites_solution_hydrogens geom
_atom_sites_solution_primary direct
_atom_sites_solution_secondary difmap
_audit_creation_method SHELXL-97
_cell_angle_alpha 90.00
_cell_angle_beta 114.313(3)
_cell_angle_gamma 90.00
_cell_formula_units_Z 4
_cell_length_a 14.489(2)
_cell_length_b 8.2989(12)
_cell_length_c 16.706(3)
_cell_measurement_reflns_used 3554
_cell_measurement_temperature 296(2)
_cell_measurement_theta_max 25.48
_cell_measurement_theta_min 2.67
_cell_volume 1830.6(5)
_computing_cell_refinement 'APEX2 and SAINT (Bruker, 2007)'
_computing_data_collection 'APEX2 (Bruker, 2007)'
_computing_data_reduction 'SAINT (Bruker, 2007)'
_computing_molecular_graphics 'SHELXTL (Sheldrick, 2008) and DIAMOND (Brandenburg, 2005)'
_computing_publication_material 'SHELXTL (Sheldrick, 2008)'
_computing_structure_refinement 'SHELXTL (Sheldrick, 2008)'
_computing_structure_solution 'SHELXTL (Sheldrick, 2008)'
_diffrn_ambient_temperature 296(2)
_diffrn_measured_fraction_theta_full 0.981
_diffrn_measured_fraction_theta_max 0.981
_diffrn_measurement_device_type 'Bruker APEXII CCD area-detector'
_diffrn_measurement_method '\f and \w scans'
_diffrn_radiation_monochromator graphite
_diffrn_radiation_source 'fine-focus sealed tube'
_diffrn_radiation_type MoK\a
_diffrn_radiation_wavelength 0.71073
_diffrn_reflns_av_R_equivalents 0.0314
_diffrn_reflns_av_sigmaI/netI 0.0369
_diffrn_reflns_limit_h_max 18
_diffrn_reflns_limit_h_min -18
_diffrn_reflns_limit_k_max 10
_diffrn_reflns_limit_k_min -10
_diffrn_reflns_limit_l_max 19
_diffrn_reflns_limit_l_min -21
_diffrn_reflns_number 11618
_diffrn_reflns_theta_full 27.64
_diffrn_reflns_theta_max 27.64
_diffrn_reflns_theta_min 1.57
_diffrn_standards_number 0
_exptl_absorpt_coefficient_mu 0.195
_exptl_absorpt_correction_T_max 0.746
_exptl_absorpt_correction_T_min 0.669
_exptl_absorpt_correction_type multi-scan
_exptl_absorpt_process_details '(SADABS; Sheldrick, 2003)'
_exptl_crystal_colour 'pale yellow'
_exptl_crystal_density_diffrn 1.224
_exptl_crystal_density_method 'not measured'
_exptl_crystal_description block
_exptl_crystal_F_000 720
_exptl_crystal_size_max 0.28
_exptl_crystal_size_mid 0.24
_exptl_crystal_size_min 0.20
_refine_diff_density_max 0.468
_refine_diff_density_min -0.436
_refine_ls_extinction_method none
_refine_ls_goodness_of_fit_ref 1.037
_refine_ls_hydrogen_treatment constr
_refine_ls_matrix_type full
_refine_ls_number_parameters 211
_refine_ls_number_reflns 4183
_refine_ls_number_restraints 0
_refine_ls_restrained_S_all 1.037
_refine_ls_R_factor_all 0.0835
_refine_ls_R_factor_gt 0.0589
_refine_ls_shift/su_max 0.000
_refine_ls_shift/su_mean 0.000
_refine_ls_structure_factor_coef Fsqd
_refine_ls_weighting_details 'calc w=1/[\s^2^(Fo^2^)+(0.0806P)^2^+0.7143P] where P=(Fo^2^+2Fc^2^)/3'
_refine_ls_weighting_scheme calc
_refine_ls_wR_factor_gt 0.1510
_refine_ls_wR_factor_ref 0.1682
_reflns_number_gt 2977
_reflns_number_total 4183
_reflns_threshold_expression I>2\s(I)
_cod_data_source_file pk2405.cif
_cod_data_source_block I
_cod_original_sg_symbol_H-M 'P 21/n'
_cod_database_code 2235191
_cod_database_fobs_code 2235191

loop_
_symmetry_equiv_pos_as_xyz
'x, y, z'
'-x+1/2, y+1/2, -z+1/2'
'-x, -y, -z'
'x-1/2, -y-1/2, z-1/2'

loop_
_atom_site_type_symbol
_atom_site_label
_atom_site_fract_x
_atom_site_fract_y
_atom_site_fract_z
_atom_site_U_iso_or_equiv
_atom_site_adp_type
_atom_site_calc_flag
_atom_site_refinement_flags
_atom_site_occupancy
_atom_site_symmetry_multiplicity
S S1 0.11499(4) 0.59041(7) 0.39164(4) 0.04777(19) Uani d . 1 1
O O1 0.02067(12) 0.5770(2) 0.40107(12) 0.0639(5) Uani d . 1 1
O O2 0.12167(17) 0.7075(2) 0.33125(13) 0.0767(6) Uani d . 1 1
O O3 0.38118(13) 0.6802(3) 0.58018(13) 0.0790(7) Uani d . 1 1
O O4 0.33628(15) 0.6001(3) 0.44145(14) 0.0809(7) Uani d . 1 1
N N1 0.22370(15) 0.6412(3) 0.79523(13) 0.0586(5) Uani d . 1 1
C C1 0.13732(16) 0.3988(3) 0.35660(15) 0.0445(5) Uani d . 1 1
C C2 0.1630(2) 0.3849(3) 0.28691(19) 0.0635(7) Uani d . 1 1
H H2A 0.1709 0.4763 0.2581 0.076 Uiso calc R 1 1
C C3 0.1772(2) 0.2316(4) 0.2595(2) 0.0825(10) Uani d . 1 1
H H3A 0.1942 0.2202 0.2119 0.099 Uiso calc R 1 1
C C4 0.1661(2) 0.0986(4) 0.3026(2) 0.0787(9) Uani d . 1 1
H H4A 0.1764 -0.0032 0.2844 0.094 Uiso calc R 1 1
C C5 0.1404(3) 0.1130(3) 0.3716(2) 0.0789(9) Uani d . 1 1
H H5A 0.1338 0.0213 0.4009 0.095 Uiso calc R 1 1
C C6 0.1240(2) 0.2627(3) 0.39856(18) 0.0623(7) Uani d . 1 1
H H6A 0.1041 0.2724 0.4446 0.075 Uiso calc R 1 1
C C7 0.21004(16) 0.6228(3) 0.49653(15) 0.0455(5) Uani d . 1 1
C C8 0.31330(19) 0.6342(3) 0.50106(17) 0.0572(6) Uani d . 1 1
C C9 0.4909(2) 0.6711(6) 0.5980(3) 0.1000(12) Uani d . 1 1
H H9A 0.5311 0.6566 0.6604 0.120 Uiso calc R 1 1
H H9B 0.5027 0.5796 0.5673 0.120 Uiso calc R 1 1
C C10 0.5202(4) 0.8158(8) 0.5691(4) 0.153(2) Uani d . 1 1
H H10A 0.5916 0.8128 0.5836 0.229 Uiso calc R 1 1
H H10B 0.5053 0.9064 0.5975 0.229 Uiso calc R 1 1
H H10C 0.4836 0.8258 0.5066 0.229 Uiso calc R 1 1
C C11 0.18153(17) 0.6212(3) 0.56550(15) 0.0453(5) Uani d . 1 1
H H11A 0.1130 0.6014 0.5493 0.054 Uiso calc R 1 1
C C12 0.23716(17) 0.6439(3) 0.65536(15) 0.0480(5) Uani d . 1 1
H H12A 0.3055 0.6710 0.6780 0.058 Uiso calc R 1 1
C C13 0.18773(18) 0.6250(3) 0.70915(16) 0.0522(6) Uani d . 1 1
H H13A 0.1197 0.5969 0.6813 0.063 Uiso calc R 1 1
C C14 0.1598(3) 0.6048(4) 0.8424(2) 0.0772(9) Uani d . 1 1
H H14A 0.1037 0.5372 0.8056 0.093 Uiso calc R 1 1
H H14B 0.1993 0.5447 0.8953 0.093 Uiso calc R 1 1
C C15 0.1196(3) 0.7509(5) 0.8664(3) 0.1104(14) Uani d . 1 1
H H15A 0.0789 0.7212 0.8971 0.166 Uiso calc R 1 1
H H15B 0.0788 0.8094 0.8141 0.166 Uiso calc R 1 1
H H15C 0.1748 0.8175 0.9035 0.166 Uiso calc R 1 1
C C16 0.32789(19) 0.6914(3) 0.84751(16) 0.0595(6) Uani d . 1 1
H H16A 0.3300 0.7548 0.8970 0.071 Uiso calc R 1 1
H H16B 0.3504 0.7597 0.8119 0.071 Uiso calc R 1 1
C C17 0.3990(3) 0.5521(4) 0.8809(3) 0.0984(11) Uani d . 1 1
H H17A 0.4649 0.5909 0.9193 0.148 Uiso calc R 1 1
H H17B 0.4034 0.4962 0.8323 0.148 Uiso calc R 1 1
H H17C 0.3744 0.4799 0.9126 0.148 Uiso calc R 1 1

loop_
_atom_site_aniso_label
_atom_site_aniso_U_11
_atom_site_aniso_U_22
_atom_site_aniso_U_33
_atom_site_aniso_U_12
_atom_site_aniso_U_13
_atom_site_aniso_U_23
S1 0.0517(3) 0.0390(3) 0.0470(3) 0.0037(2) 0.0147(2) -0.0007(2)
O1 0.0429(9) 0.0721(12) 0.0661(11) 0.0088(8) 0.0118(8) -0.0138(9)
O2 0.1097(16) 0.0469(10) 0.0628(12) 0.0035(10) 0.0246(11) 0.0143(9)
O3 0.0504(10) 0.1203(18) 0.0705(12) -0.0272(11) 0.0292(9) -0.0313(12)
O4 0.0694(12) 0.1177(18) 0.0694(12) -0.0237(11) 0.0426(10) -0.0264(12)
N1 0.0557(12) 0.0719(14) 0.0515(12) -0.0186(10) 0.0256(10) -0.0151(10)
C1 0.0456(11) 0.0395(11) 0.0466(12) -0.0035(9) 0.0172(9) -0.0058(9)
C2 0.0724(17) 0.0638(16) 0.0657(16) -0.0099(13) 0.0399(14) -0.0077(13)
C3 0.088(2) 0.092(2) 0.090(2) -0.0117(18) 0.0583(19) -0.0339(19)
C4 0.0771(19) 0.0543(16) 0.112(3) -0.0126(14) 0.0456(19) -0.0323(17)
C5 0.095(2) 0.0443(15) 0.104(2) -0.0059(14) 0.047(2) -0.0028(15)
C6 0.0828(19) 0.0460(13) 0.0643(16) -0.0011(12) 0.0366(14) 0.0006(12)
C7 0.0447(11) 0.0422(11) 0.0499(12) -0.0043(9) 0.0197(10) -0.0079(9)
C8 0.0533(13) 0.0644(15) 0.0590(15) -0.0143(12) 0.0284(12) -0.0131(12)
C9 0.0607(18) 0.154(4) 0.091(2) -0.019(2) 0.0365(18) -0.023(3)
C10 0.114(4) 0.185(6) 0.178(5) -0.061(4) 0.079(4) -0.030(4)
C11 0.0413(11) 0.0406(11) 0.0544(13) -0.0010(9) 0.0203(10) -0.0077(10)
C12 0.0435(11) 0.0493(12) 0.0522(13) -0.0061(10) 0.0205(10) -0.0104(10)
C13 0.0470(12) 0.0545(14) 0.0549(13) -0.0104(10) 0.0208(10) -0.0143(11)
C14 0.082(2) 0.092(2) 0.0699(18) -0.0248(17) 0.0428(16) -0.0180(16)
C15 0.102(3) 0.121(3) 0.137(3) -0.019(2) 0.079(3) -0.033(3)
C16 0.0630(15) 0.0623(16) 0.0482(13) -0.0171(12) 0.0177(11) -0.0118(12)
C17 0.080(2) 0.078(2) 0.115(3) -0.0047(18) 0.018(2) 0.005(2)

loop_
_atom_type_symbol
_atom_type_description
_atom_type_scat_dispersion_real
_atom_type_scat_dispersion_imag
_atom_type_scat_source
C C 0.0033 0.0016 'International Tables Vol C Tables 4.2.6.8 and 6.1.1.4'
H H 0.0000 0.0000 'International Tables Vol C Tables 4.2.6.8 and 6.1.1.4'
N N 0.0061 0.0033 'International Tables Vol C Tables 4.2.6.8 and 6.1.1.4'
O O 0.0106 0.0060 'International Tables Vol C Tables 4.2.6.8 and 6.1.1.4'
S S 0.1246 0.1234 'International Tables Vol C Tables 4.2.6.8 and 6.1.1.4'

loop_
_geom_angle_atom_site_label_1
_geom_angle_atom_site_label_2
_geom_angle_atom_site_label_3
_geom_angle
O2 S1 O1 118.10(12)
O2 S1 C7 110.37(12)
O1 S1 C7 107.05(11)
O2 S1 C1 107.58(11)
O1 S1 C1 106.07(11)
C7 S1 C1 107.10(10)
C8 O3 C9 118.1(2)
C13 N1 C16 121.9(2)
C13 N1 C14 120.6(2)
C16 N1 C14 117.5(2)
C2 C1 C6 120.5(2)
C2 C1 S1 120.57(19)
C6 C1 S1 118.88(18)
C1 C2 C3 119.0(3)
C1 C2 H2A 120.5
C3 C2 H2A 120.5
C4 C3 C2 120.0(3)
C4 C3 H3A 120.0
C2 C3 H3A 120.0
C5 C4 C3 120.7(3)
C5 C4 H4A 119.6
C3 C4 H4A 119.6
C4 C5 C6 120.2(3)
C4 C5 H5A 119.9
C6 C5 H5A 119.9
C5 C6 C1 119.5(3)
C5 C6 H6A 120.3
C1 C6 H6A 120.3
C11 C7 C8 127.5(2)
C11 C7 S1 117.03(17)
C8 C7 S1 115.27(17)
O4 C8 O3 122.8(2)
O4 C8 C7 124.3(2)
O3 C8 C7 112.8(2)
C10 C9 O3 109.3(4)
C10 C9 H9A 109.8
O3 C9 H9A 109.8
C10 C9 H9B 109.8
O3 C9 H9B 109.8
H9A C9 H9B 108.3
C9 C10 H10A 109.5
C9 C10 H10B 109.5
H10A C10 H10B 109.5
C9 C10 H10C 109.5
H10A C10 H10C 109.5
H10B C10 H10C 109.5
C7 C11 C12 131.4(2)
C7 C11 H11A 114.3
C12 C11 H11A 114.3
C13 C12 C11 117.7(2)
C13 C12 H12A 121.2
C11 C12 H12A 121.2
N1 C13 C12 128.7(2)
N1 C13 H13A 115.7
C12 C13 H13A 115.7
C15 C14 N1 112.5(3)
C15 C14 H14A 109.1
N1 C14 H14A 109.1
C15 C14 H14B 109.1
N1 C14 H14B 109.1
H14A C14 H14B 107.8
C14 C15 H15A 109.5
C14 C15 H15B 109.5
H15A C15 H15B 109.5
C14 C15 H15C 109.5
H15A C15 H15C 109.5
H15B C15 H15C 109.5
N1 C16 C17 112.8(2)
N1 C16 H16A 109.0
C17 C16 H16A 109.0
N1 C16 H16B 109.0
C17 C16 H16B 109.0
H16A C16 H16B 107.8
C16 C17 H17A 109.5
C16 C17 H17B 109.5
H17A C17 H17B 109.5
C16 C17 H17C 109.5
H17A C17 H17C 109.5
H17B C17 H17C 109.5

loop_
_geom_bond_atom_site_label_1
_geom_bond_atom_site_label_2
_geom_bond_distance
S1 O2 1.4324(19)
S1 O1 1.4429(18)
S1 C7 1.747(2)
S1 C1 1.770(2)
O3 C8 1.338(3)
O3 C9 1.494(4)
O4 C8 1.206(3)
N1 C13 1.319(3)
N1 C16 1.459(3)
N1 C14 1.473(3)
C1 C2 1.365(3)
C1 C6 1.384(3)
C2 C3 1.396(4)
C2 H2A 0.9300
C3 C4 1.363(5)
C3 H3A 0.9300
C4 C5 1.355(5)
C4 H4A 0.9300
C5 C6 1.375(4)
C5 H5A 0.9300
C6 H6A 0.9300
C7 C11 1.375(3)
C7 C8 1.470(3)
C9 C10 1.423(7)
C9 H9A 0.9700
C9 H9B 0.9700
C10 H10A 0.9600
C10 H10B 0.9600
C10 H10C 0.9600
C11 C12 1.394(3)
C11 H11A 0.9300
C12 C13 1.369(3)
C12 H12A 0.9300
C13 H13A 0.9300
C14 C15 1.471(5)
C14 H14A 0.9700
C14 H14B 0.9700
C15 H15A 0.9600
C15 H15B 0.9600
C15 H15C 0.9600
C16 C17 1.495(4)
C16 H16A 0.9700
C16 H16B 0.9700
C17 H17A 0.9600
C17 H17B 0.9600
C17 H17C 0.9600

loop_
_geom_hbond_atom_site_label_D
_geom_hbond_atom_site_label_H
_geom_hbond_atom_site_label_A
_geom_hbond_site_symmetry_A
_geom_hbond_distance_DH
_geom_hbond_distance_HA
_geom_hbond_distance_DA
_geom_hbond_angle_DHA
C13 H13A O1 3_566 0.93 2.41 3.277(3) 155.1

loop_
_geom_torsion_atom_site_label_1
_geom_torsion_atom_site_label_2
_geom_torsion_atom_site_label_3
_geom_torsion_atom_site_label_4
_geom_torsion
O2 S1 C1 C2 4.3(2)
O1 S1 C1 C2 131.5(2)
C7 S1 C1 C2 -114.4(2)
O2 S1 C1 C6 -172.9(2)
O1 S1 C1 C6 -45.7(2)
C7 S1 C1 C6 68.4(2)
C6 C1 C2 C3 -1.0(4)
S1 C1 C2 C3 -178.2(2)
C1 C2 C3 C4 -0.5(5)
C2 C3 C4 C5 0.7(5)
C3 C4 C5 C6 0.7(5)
C4 C5 C6 C1 -2.2(5)
C2 C1 C6 C5 2.4(4)
S1 C1 C6 C5 179.6(2)
O2 S1 C7 C11 132.99(19)
O1 S1 C7 C11 3.2(2)
C1 S1 C7 C11 -110.18(18)
O2 S1 C7 C8 -52.3(2)
O1 S1 C7 C8 177.97(18)
C1 S1 C7 C8 64.6(2)
C9 O3 C8 O4 -7.0(5)
C9 O3 C8 C7 170.3(3)
C11 C7 C8 O4 163.0(3)
S1 C7 C8 O4 -11.1(4)
C11 C7 C8 O3 -14.3(4)
S1 C7 C8 O3 171.59(19)
C8 O3 C9 C10 86.6(4)
C8 C7 C11 C12 6.7(4)
S1 C7 C11 C12 -179.3(2)
C7 C11 C12 C13 -176.0(2)
C16 N1 C13 C12 2.6(4)
C14 N1 C13 C12 -175.8(3)
C11 C12 C13 N1 -179.4(2)
C13 N1 C14 C15 -101.9(3)
C16 N1 C14 C15 79.6(4)
C13 N1 C16 C17 -91.9(3)
C14 N1 C16 C17 86.6(3)

loop_
_cod_related_entry_id
_cod_related_entry_database
_cod_related_entry_code
1 ChemSpider 9863367
